data_7033907
loop_
_publ_author_name
'Postle, Shawn'
'Stephan, Douglas W.'

_publ_section_title
;
 Reactions of iodine-nitrene reagents with boranes.
;
_journal_issue 10
_journal_name_full 'Dalton transactions (Cambridge, England : 2003)'
_journal_page_first 4436
_journal_page_last 4439
_journal_paper_doi 10.1039/c5dt00142k
_journal_volume 44
_journal_year 2015
_chemical_formula_moiety 'C19 H8 B F10 N O2 S'
_chemical_formula_sum 'C19 H8 B F10 N O2 S'
_chemical_formula_weight 515.16
_space_group_crystal_system triclinic
_space_group_IT_number 2
_space_group_name_Hall '-P 1'
_space_group_name_H-M_alt 'P -1'
_symmetry_Int_Tables_number 2
_symmetry_space_group_name_Hall '-P 1'
_symmetry_space_group_name_H-M 'P -1'
_audit_creation_date 2014-12-19
_audit_creation_method
;
Olex2 1.2
(compiled 2014.11.28 svn.r3106 for OlexSys, GUI svn.r4959)
;
_audit_update_record
;
2014-12-28 deposited with the CCDC.
2015-02-04 downloaded from the CCDC.
;
_cell_angle_alpha 101.452(4)
_cell_angle_beta 92.380(4)
_cell_angle_gamma 111.680(4)
_cell_formula_units_Z 2
_cell_length_a 8.3826(6)
_cell_length_b 11.3424(8)
_cell_length_c 11.4015(8)
_cell_measurement_reflns_used 6287
_cell_measurement_temperature 150
_cell_measurement_theta_max 27.37
_cell_measurement_theta_min 2.37
_cell_volume 979.42(13)
_computing_molecular_graphics 'Olex2 (Dolomanov et al., 2009)'
_computing_publication_material 'Olex2 (Dolomanov et al., 2009)'
_computing_structure_refinement 'olex2.refine (Bourhis et al., 2015)'
_diffrn_ambient_temperature 149.4
_diffrn_measured_fraction_theta_full 0.9812
_diffrn_measured_fraction_theta_max 0.9812
_diffrn_measurement_device_type 'CCD area detector'
_diffrn_measurement_method 'phi and omega scans'
_diffrn_radiation_monochromator graphite
_diffrn_radiation_type 'Mo K\a'
_diffrn_radiation_wavelength 0.71073
_diffrn_reflns_av_R_equivalents 0.0254
_diffrn_reflns_av_unetI/netI 0.0355
_diffrn_reflns_limit_h_max 10
_diffrn_reflns_limit_h_min -10
_diffrn_reflns_limit_k_max 14
_diffrn_reflns_limit_k_min -13
_diffrn_reflns_limit_l_max 14
_diffrn_reflns_limit_l_min -14
_diffrn_reflns_number 14021
_diffrn_reflns_theta_full 27.4363
_diffrn_reflns_theta_max 27.44
_diffrn_reflns_theta_min 1.84
_exptl_absorpt_coefficient_mu 0.278
_exptl_absorpt_correction_T_max 0.7456
_exptl_absorpt_correction_T_min 0.6928
_exptl_absorpt_correction_type multi-scan
_exptl_absorpt_process_details
;
SADABS-2008/1 (Bruker,2008) was used for absorption correction.
wR2(int) was 0.0459 before and 0.0361 after correction.
The Ratio of minimum to maximum transmission is 0.9292.
The \l/2 correction factor is 0.0015.
;
_exptl_crystal_colour colourless
_exptl_crystal_colour_primary colourless
_exptl_crystal_density_diffrn 1.7466
_exptl_crystal_description needle
_exptl_crystal_F_000 512.7399
_exptl_crystal_size_max 0.3
_exptl_crystal_size_mid 0.2
_exptl_crystal_size_min 0.2
_refine_diff_density_max 0.3958
_refine_diff_density_min -0.4144
_refine_diff_density_rms 0.0856
_refine_ls_d_res_high 0.7713
_refine_ls_d_res_low 11.0853
_refine_ls_goodness_of_fit_ref 1.0459
_refine_ls_hydrogen_treatment mixed
_refine_ls_matrix_type full
_refine_ls_number_constraints 14
_refine_ls_number_parameters 306
_refine_ls_number_reflns 4394
_refine_ls_number_restraints 0
_refine_ls_restrained_S_all 1.0459
_refine_ls_R_factor_all 0.0644
_refine_ls_R_factor_gt 0.0383
_refine_ls_shift/su_max 0.0000
_refine_ls_shift/su_mean 0.0000
_refine_ls_structure_factor_coef Fsqd
_refine_ls_weighting_details 'w=1/[\s^2^(Fo^2^)+(0.0403P)^2^+0.3554P] where P=(Fo^2^+2Fc^2^)/3'
_refine_ls_weighting_scheme calc
_refine_ls_wR_factor_gt 0.0834
_refine_ls_wR_factor_ref 0.0959
_reflns_Friedel_coverage 0.0
_reflns_limit_h_max 10
_reflns_limit_h_min -10
_reflns_limit_k_max 14
_reflns_limit_k_min -14
_reflns_limit_l_max 14
_reflns_limit_l_min 0
_reflns_number_gt 3171
_reflns_number_total 4394
_reflns_threshold_expression I>=2u(I)
_cod_data_source_file c5dt00142k2.cif
_cod_data_source_block SP007_0M
_cod_depositor_comments 'Adding full bibliography for 7033906--7033909.cif.'
_cod_database_code 7033907
_olex2_refinement_description
;
1. Fixed Uiso
 At 1.2 times of:
  All C(H) groups, All N(H) groups
 At 1.5 times of:
  All C(H,H,H) groups
2.a Me refined with riding coordinates:
 C5(H5a,H5b,H5c)
2.b Aromatic/amide H refined with riding coordinates:
 N1(H1), C6(H6), C7(H7), C2(H2), C3(H3)
;
_olex2_submission_special_instructions 'No special instructions were received'

loop_
_space_group_symop_id
_space_group_symop_operation_xyz
1 x,y,z
2 -x,-y,-z

loop_
_atom_site_label
_atom_site_type_symbol
_atom_site_fract_x
_atom_site_fract_y
_atom_site_fract_z
_atom_site_U_iso_or_equiv
_atom_site_adp_type
_atom_site_occupancy
_atom_site_refinement_flags_posn
S1 S 0.40692(7) 0.51229(5) 0.18776(5) 0.03089(14) Uani 1.000000 .
F1 F 0.50599(14) 0.80160(11) -0.02095(11) 0.0347(3) Uani 1.000000 .
F2 F 0.45500(16) 0.94035(12) -0.17221(11) 0.0421(3) Uani 1.000000 .
F3 F 0.15591(17) 0.97917(12) -0.18984(11) 0.0453(3) Uani 1.000000 .
F4 F -0.10231(15) 0.86655(12) -0.06148(11) 0.0391(3) Uani 1.000000 .
F5 F -0.05874(14) 0.72186(12) 0.08554(11) 0.0381(3) Uani 1.000000 .
F6 F -0.06299(16) 0.47605(11) 0.17202(11) 0.0405(3) Uani 1.000000 .
F7 F -0.19189(16) 0.47700(13) 0.38455(13) 0.0490(4) Uani 1.000000 .
F8 F -0.02864(19) 0.67698(14) 0.57859(11) 0.0514(4) Uani 1.000000 .
F9 F 0.26281(19) 0.87887(13) 0.55790(12) 0.0538(4) Uani 1.000000 .
F10 F 0.39284(15) 0.87710(11) 0.34436(11) 0.0393(3) Uani 1.000000 .
O1 O 0.2535(2) 0.41851(13) 0.21465(13) 0.0370(4) Uani 1.000000 .
O2 O 0.5282(2) 0.46930(16) 0.12536(13) 0.0451(4) Uani 1.000000 .
N1 N 0.3544(2) 0.59896(16) 0.10249(14) 0.0297(4) Uani 1.000000 .
H1 H 0.3952(2) 0.59850(16) 0.03262(14) 0.0356(5) Uiso 1.000000 R
C1 C 0.5173(2) 0.62641(19) 0.32167(18) 0.0274(4) Uani 1.000000 .
C2 C 0.6669(3) 0.7337(2) 0.3190(2) 0.0377(5) Uani 1.000000 .
H2 H 0.7099(3) 0.7460(2) 0.2446(2) 0.0452(6) Uiso 1.000000 R
C3 C 0.7513(3) 0.8214(2) 0.4254(2) 0.0409(5) Uani 1.000000 .
H3 H 0.8526(3) 0.8950(2) 0.4237(2) 0.0491(7) Uiso 1.000000 R
C4 C 0.6918(3) 0.8050(2) 0.5359(2) 0.0344(5) Uani 1.000000 .
C5 C 0.7855(3) 0.8997(2) 0.6530(2) 0.0523(7) Uani 1.000000 .
H5a H 0.8867(3) 0.9698(2) 0.6367(2) 0.0784(10) Uiso 1.000000 R
H5b H 0.7075(3) 0.9368(2) 0.6926(2) 0.0784(10) Uiso 1.000000 R
H5c H 0.8232(3) 0.8540(2) 0.7058(2) 0.0784(10) Uiso 1.000000 R
C6 C 0.5432(3) 0.6966(2) 0.53620(19) 0.0325(5) Uani 1.000000 .
H6 H 0.5013(3) 0.6833(2) 0.61064(19) 0.0390(6) Uiso 1.000000 R
C7 C 0.4550(3) 0.60786(19) 0.43014(18) 0.0288(4) Uani 1.000000 .
H7 H 0.3528(3) 0.53490(19) 0.43164(18) 0.0345(5) Uiso 1.000000 R
C8 C 0.2252(2) 0.75440(17) 0.03909(16) 0.0236(4) Uani 1.000000 .
C9 C 0.3514(2) 0.81211(17) -0.03083(17) 0.0247(4) Uani 1.000000 .
C10 C 0.3283(3) 0.88507(18) -0.10817(17) 0.0299(4) Uani 1.000000 .
C11 C 0.1768(3) 0.90472(19) -0.11794(17) 0.0305(5) Uani 1.000000 .
C12 C 0.0466(3) 0.84894(18) -0.05164(18) 0.0291(4) Uani 1.000000 .
C13 C 0.0735(2) 0.77587(18) 0.02465(17) 0.0263(4) Uani 1.000000 .
C14 C 0.1697(2) 0.67612(17) 0.25191(17) 0.0236(4) Uani 1.000000 .
C15 C 0.0209(2) 0.57663(18) 0.26640(18) 0.0279(4) Uani 1.000000 .
C16 C -0.0471(3) 0.5760(2) 0.37455(19) 0.0325(5) Uani 1.000000 .
C17 C 0.0353(3) 0.6778(2) 0.47237(18) 0.0339(5) Uani 1.000000 .
C18 C 0.1820(3) 0.7801(2) 0.46205(18) 0.0332(5) Uani 1.000000 .
C19 C 0.2463(2) 0.77780(18) 0.35212(18) 0.0268(4) Uani 1.000000 .
B1 B 0.2521(3) 0.6729(2) 0.12914(19) 0.0240(5) Uani 1.000000 .

loop_
_atom_site_aniso_label
_atom_site_aniso_U_11
_atom_site_aniso_U_22
_atom_site_aniso_U_33
_atom_site_aniso_U_12
_atom_site_aniso_U_13
_atom_site_aniso_U_23
S1 0.0470(3) 0.0332(3) 0.0260(3) 0.0268(2) 0.0154(2) 0.0123(2)
F1 0.0291(6) 0.0380(7) 0.0436(7) 0.0154(5) 0.0152(5) 0.0170(6)
F2 0.0444(7) 0.0441(7) 0.0375(7) 0.0090(6) 0.0159(6) 0.0225(6)
F3 0.0551(8) 0.0449(8) 0.0402(8) 0.0173(6) -0.0010(6) 0.0246(6)
F4 0.0366(7) 0.0421(7) 0.0450(8) 0.0217(6) 0.0006(6) 0.0123(6)
F5 0.0317(6) 0.0494(7) 0.0452(7) 0.0208(6) 0.0183(5) 0.0243(6)
F6 0.0400(7) 0.0315(7) 0.0389(7) 0.0047(5) 0.0053(6) 0.0009(6)
F7 0.0402(7) 0.0521(8) 0.0619(9) 0.0146(6) 0.0279(7) 0.0309(7)
F8 0.0735(10) 0.0765(10) 0.0317(7) 0.0502(8) 0.0328(7) 0.0263(7)
F9 0.0719(10) 0.0545(9) 0.0314(7) 0.0309(7) 0.0025(7) -0.0098(6)
F10 0.0360(7) 0.0274(6) 0.0481(8) 0.0072(5) 0.0081(6) 0.0039(6)
O1 0.0545(9) 0.0274(7) 0.0308(8) 0.0163(7) 0.0098(7) 0.0086(6)
O2 0.0729(11) 0.0586(10) 0.0340(9) 0.0528(9) 0.0244(8) 0.0197(8)
N1 0.0428(10) 0.0365(9) 0.0230(9) 0.0251(8) 0.0167(7) 0.0146(7)
C1 0.0320(10) 0.0330(11) 0.0301(11) 0.0215(9) 0.0125(9) 0.0165(9)
C2 0.0344(11) 0.0473(13) 0.0433(14) 0.0213(10) 0.0196(10) 0.0232(11)
C3 0.0276(11) 0.0413(13) 0.0552(15) 0.0100(10) 0.0095(11) 0.0199(12)
C4 0.0294(10) 0.0376(12) 0.0411(13) 0.0177(9) 0.0006(9) 0.0115(10)
C5 0.0426(14) 0.0521(15) 0.0568(16) 0.0160(12) -0.0055(12) 0.0076(13)
C6 0.0335(11) 0.0399(12) 0.0304(12) 0.0178(10) 0.0087(9) 0.0141(9)
C7 0.0315(10) 0.0312(11) 0.0293(11) 0.0138(9) 0.0110(9) 0.0144(9)
C8 0.0285(10) 0.0204(9) 0.0205(9) 0.0090(8) 0.0050(8) 0.0024(7)
C9 0.0271(10) 0.0226(9) 0.0234(10) 0.0090(8) 0.0060(8) 0.0034(8)
C10 0.0354(11) 0.0242(10) 0.0247(11) 0.0046(9) 0.0083(9) 0.0068(8)
C11 0.0410(12) 0.0263(10) 0.0223(10) 0.0104(9) -0.0026(9) 0.0078(8)
C12 0.0304(10) 0.0280(10) 0.0294(11) 0.0139(9) 0.0006(9) 0.0031(9)
C13 0.0291(10) 0.0251(10) 0.0238(10) 0.0091(8) 0.0080(8) 0.0053(8)
C14 0.0286(10) 0.0256(10) 0.0239(10) 0.0163(8) 0.0088(8) 0.0094(8)
C15 0.0310(10) 0.0253(10) 0.0290(11) 0.0128(8) 0.0061(9) 0.0054(8)
C16 0.0316(11) 0.0358(12) 0.0412(13) 0.0176(9) 0.0188(10) 0.0217(10)
C17 0.0473(13) 0.0464(13) 0.0265(11) 0.0327(11) 0.0189(10) 0.0177(10)
C18 0.0450(12) 0.0367(11) 0.0232(11) 0.0253(10) 0.0031(9) 0.0005(9)
C19 0.0292(10) 0.0242(10) 0.0313(11) 0.0139(8) 0.0079(8) 0.0085(8)
B1 0.0243(10) 0.0213(11) 0.0239(11) 0.0066(9) 0.0053(9) 0.0039(9)

loop_
_atom_type_symbol
_atom_type_scat_dispersion_real
_atom_type_scat_dispersion_imag
_atom_type_scat_Cromer_Mann_a1
_atom_type_scat_Cromer_Mann_a2
_atom_type_scat_Cromer_Mann_a3
_atom_type_scat_Cromer_Mann_a4
_atom_type_scat_Cromer_Mann_b1
_atom_type_scat_Cromer_Mann_b2
_atom_type_scat_Cromer_Mann_b3
_atom_type_scat_Cromer_Mann_b4
_atom_type_scat_Cromer_Mann_c
_atom_type_scat_source
_atom_type_scat_dispersion_source
C 0.00347 0.00161 2.31000 1.02000 1.58860 0.86500 20.84390 10.20750 0.56870 51.65120 0.215599998832 'International Tables Volume C Table 6.1.1.4 (pp. 500-502)' 'Henke, Gullikson and Davis, At. Data and Nucl. Data Tables, 1993, 54, 2'
B 0.00141 0.00067 2.05450 1.33260 1.09790 0.70680 23.21850 1.02100 60.34980 0.14030 -0.193200007081 'International Tables Volume C Table 6.1.1.4 (pp. 500-502)' 'Henke, Gullikson and Davis, At. Data and Nucl. Data Tables, 1993, 54, 2'
F 0.01794 0.01033 3.53920 2.64120 1.51700 1.02430 10.28250 4.29440 0.26150 26.14760 0.277599990368 'International Tables Volume C Table 6.1.1.4 (pp. 500-502)' 'Henke, Gullikson and Davis, At. Data and Nucl. Data Tables, 1993, 54, 2'
H 0.00000 0.00000 0.49300 0.32291 0.14019 0.04081 10.51090 26.12570 3.14236 57.79970 0.0030380000826 'International Tables Volume C Table 6.1.1.4 (pp. 500-502)' 'Henke, Gullikson and Davis, At. Data and Nucl. Data Tables, 1993, 54, 2'
O 0.01158 0.00611 3.04850 2.28680 1.54630 0.86700 13.27710 5.70110 0.32390 32.90890 0.250800013542 'International Tables Volume C Table 6.1.1.4 (pp. 500-502)' 'Henke, Gullikson and Davis, At. Data and Nucl. Data Tables, 1993, 54, 2'
N 0.00653 0.00323 12.21260 3.13220 2.01250 1.16630 0.00570 9.89330 28.99750 0.58260 -11.5290002823 'International Tables Volume C Table 6.1.1.4 (pp. 500-502)' 'Henke, Gullikson and Davis, At. Data and Nucl. Data Tables, 1993, 54, 2'
S 0.12424 0.12443 6.90530 5.20340 1.43790 1.58630 1.46790 22.21510 0.25360 56.17200 0.866900026798 'International Tables Volume C Table 6.1.1.4 (pp. 500-502)' 'Henke, Gullikson and Davis, At. Data and Nucl. Data Tables, 1993, 54, 2'

loop_
_geom_angle_atom_site_label_1
_geom_angle_atom_site_label_2
_geom_angle_atom_site_label_3
_geom_angle
O2 S1 O1 119.56(9)
N1 S1 O1 109.58(9)
N1 S1 O2 104.81(8)
C1 S1 O1 108.83(9)
C1 S1 O2 108.56(10)
C1 S1 N1 104.44(9)
B1 N1 S1 127.56(14)
C2 C1 S1 120.28(16)
C7 C1 S1 119.19(15)
C7 C1 C2 120.5(2)
C3 C2 C1 119.1(2)
C4 C3 C2 121.6(2)
C5 C4 C3 121.8(2)
C6 C4 C3 118.2(2)
C6 C4 C5 120.0(2)
C7 C6 C4 121.23(19)
C6 C7 C1 119.38(18)
C13 C8 C9 114.91(17)
B1 C8 C9 123.01(17)
B1 C8 C13 122.07(16)
C8 C9 F1 120.02(17)
C10 C9 F1 117.10(16)
C10 C9 C8 122.83(18)
C9 C10 F2 120.55(18)
C11 C10 F2 119.49(18)
C11 C10 C9 119.94(17)
C10 C11 F3 120.22(18)
C12 C11 F3 120.01(19)
C12 C11 C10 119.76(18)
C11 C12 F4 120.17(18)
C13 C12 F4 120.97(17)
C13 C12 C11 118.86(18)
C8 C13 F5 119.90(17)
C12 C13 F5 116.41(17)
C12 C13 C8 123.69(17)
C19 C14 C15 116.11(17)
B1 C14 C15 122.30(17)
B1 C14 C19 121.57(16)
C14 C15 F6 119.43(17)
C16 C15 F6 118.00(17)
C16 C15 C14 122.57(18)
C15 C16 F7 120.51(19)
C17 C16 F7 120.19(18)
C17 C16 C15 119.31(18)
C16 C17 F8 119.67(19)
C18 C17 F8 119.97(19)
C18 C17 C16 120.35(18)
C17 C18 F9 120.20(18)
C19 C18 F9 120.99(19)
C19 C18 C17 118.80(18)
C14 C19 F10 119.06(17)
C18 C19 F10 118.06(17)
C18 C19 C14 122.84(18)
C8 B1 N1 119.83(17)
C14 B1 N1 119.41(17)
C14 B1 C8 120.74(16)

loop_
_geom_bond_atom_site_label_1
_geom_bond_atom_site_label_2
_geom_bond_distance
S1 O1 1.4249(15)
S1 O2 1.4372(15)
S1 N1 1.6642(16)
S1 C1 1.754(2)
F1 C9 1.347(2)
F2 C10 1.345(2)
F3 C11 1.337(2)
F4 C12 1.339(2)
F5 C13 1.348(2)
F6 C15 1.346(2)
F7 C16 1.343(2)
F8 C17 1.345(2)
F9 C18 1.341(2)
F10 C19 1.346(2)
N1 B1 1.408(3)
C1 C2 1.394(3)
C1 C7 1.386(3)
C2 C3 1.376(3)
C3 C4 1.394(3)
C4 C5 1.508(3)
C4 C6 1.391(3)
C6 C7 1.384(3)
C8 C9 1.396(3)
C8 C13 1.390(3)
C8 B1 1.572(3)
C9 C10 1.376(3)
C10 C11 1.372(3)
C11 C12 1.382(3)
C12 C13 1.379(3)
C14 C15 1.381(3)
C14 C19 1.384(3)
C14 B1 1.586(3)
C15 C16 1.380(3)
C16 C17 1.375(3)
C17 C18 1.373(3)
C18 C19 1.384(3)
